data_2208851
loop_
_publ_author_name
'Steyl, Gideon'

_publ_section_title
;
 Chloro(triphenylphosphine)(tropolonato)palladium(II)
;
_journal_coeditor_code CV2025
_journal_issue 5
_journal_name_full 'Acta Crystallographica Section E'
_journal_page_first m974
_journal_page_last m976
_journal_paper_doi 10.1107/S1600536806011652
_journal_volume 62
_journal_year 2006
_chemical_formula_iupac '[Pd (C7 H5 O2) Cl (C18 H15 P)]'
_chemical_formula_moiety 'C25 H20 Cl O2 P Pd'
_chemical_formula_sum 'C25 H20 Cl O2 P Pd'
_chemical_formula_weight 525.23
_chemical_name_systematic
;
Chloro(triphenylphosphine)(tropolonato)palladium(II)
;
_space_group_IT_number 2
_symmetry_cell_setting triclinic
_symmetry_space_group_name_Hall '-P 1'
_symmetry_space_group_name_H-M 'P -1'
_atom_sites_solution_hydrogens geom
_atom_sites_solution_primary direct
_atom_sites_solution_secondary difmap
_audit_creation_method SHELXL-97
_cell_angle_alpha 85.8510(10)
_cell_angle_beta 72.2620(10)
_cell_angle_gamma 63.3170(10)
_cell_formula_units_Z 2
_cell_length_a 9.8561(3)
_cell_length_b 9.9719(2)
_cell_length_c 13.2792(3)
_cell_measurement_reflns_used 7765
_cell_measurement_temperature 273(2)
_cell_measurement_theta_max 28.17
_cell_measurement_theta_min 2.48
_cell_volume 1107.51(5)
_computing_cell_refinement 'SAINT-Plus (Bruker, 2004)'
_computing_data_collection 'APEX2 (Bruker, 2005)'
_computing_data_reduction 'SAINT-Plus and XPREP (Bruker, 2004)'
_computing_molecular_graphics 'DIAMOND (Brandenburg & Putz, 2004)'
_computing_publication_material SHELXL97
_computing_structure_refinement 'SHELXL97 (Sheldrick, 1997)'
_computing_structure_solution 'SHELXS97 (Sheldrick, 1997)'
_diffrn_ambient_temperature 273(2)
_diffrn_detector_area_resol_mean 512
_diffrn_measured_fraction_theta_full 0.995
_diffrn_measured_fraction_theta_max 0.995
_diffrn_measurement_device_type 'Bruker SMART CCD area-detector'
_diffrn_measurement_method '\f and \w'
_diffrn_radiation_monochromator graphite
_diffrn_radiation_source 'fine-focus sealed tube'
_diffrn_radiation_type MoK\a
_diffrn_radiation_wavelength 0.71073
_diffrn_reflns_av_R_equivalents 0.0261
_diffrn_reflns_av_sigmaI/netI 0.0195
_diffrn_reflns_limit_h_max 13
_diffrn_reflns_limit_h_min -13
_diffrn_reflns_limit_k_max 13
_diffrn_reflns_limit_k_min -13
_diffrn_reflns_limit_l_max 17
_diffrn_reflns_limit_l_min -17
_diffrn_reflns_number 24655
_diffrn_reflns_theta_full 28.35
_diffrn_reflns_theta_max 28.35
_diffrn_reflns_theta_min 2.29
_diffrn_standards_number 0
_exptl_absorpt_coefficient_mu 1.050
_exptl_absorpt_correction_T_max 0.8969
_exptl_absorpt_correction_T_min 0.7815
_exptl_absorpt_correction_type multi-scan
_exptl_absorpt_process_details '(SADABS; Bruker, 1998)'
_exptl_crystal_colour red
_exptl_crystal_density_diffrn 1.575
_exptl_crystal_density_method 'not measured'
_exptl_crystal_description prism
_exptl_crystal_F_000 528
_exptl_crystal_size_max 0.247
_exptl_crystal_size_mid 0.145
_exptl_crystal_size_min 0.106
_refine_diff_density_max 0.373
_refine_diff_density_min -0.454
_refine_ls_extinction_method none
_refine_ls_goodness_of_fit_ref 1.039
_refine_ls_hydrogen_treatment constr
_refine_ls_matrix_type full
_refine_ls_number_parameters 271
_refine_ls_number_reflns 5506
_refine_ls_number_restraints 0
_refine_ls_restrained_S_all 1.039
_refine_ls_R_factor_all 0.0259
_refine_ls_R_factor_gt 0.0240
_refine_ls_shift/su_max 0.002
_refine_ls_shift/su_mean 0.000
_refine_ls_structure_factor_coef Fsqd
_refine_ls_weighting_details 'calc w=1/[\s^2^(Fo^2^)+(0.039P)^2^+3.4366P] where P=(Fo^2^+2Fc^2^)/3'
_refine_ls_weighting_scheme calc
_refine_ls_wR_factor_gt 0.0538
_refine_ls_wR_factor_ref 0.0565
_reflns_number_gt 4981
_reflns_number_total 5506
_reflns_threshold_expression I>2\s(I)
_cod_data_source_file cv2025.cif
_cod_data_source_block I
_cod_depositor_comments
;
The following automatic conversions were performed:
'_geom_bond_publ_flag' value 'YES' changed to 'yes' according to
'/home/saulius/struct/CIF-dictionaries/cif_core.dic' dictionary named
'cif_core.dic' version 2.4.1 from 2010-06-29 (7
times).

'_geom_angle_publ_flag' value 'YES' changed to 'yes' according to
'/home/saulius/struct/CIF-dictionaries/cif_core.dic' dictionary named
'cif_core.dic' version 2.4.1 from 2010-06-29 (4
times).

'_geom_torsion_publ_flag' value 'YES' changed to 'yes' according
to '/home/saulius/struct/CIF-dictionaries/cif_core.dic' dictionary named
'cif_core.dic' version 2.4.1 from 2010-06-29 (2 times).

Automatic conversion script
Id: cif_fix_enum 1527 2010-12-29 10:47:43Z saulius 

The following automatic conversions were performed:

'_geom_bond_publ_flag' value 'YES' changed to 'yes' according to
/home/saulius/struct/CIF-dictionaries/cif_core.dic dictionary named
'cif_core.dic' version 2.4.1 from 2010-06-29 (7
times).

'_geom_angle_publ_flag' value 'YES' changed to 'yes'
according to /home/saulius/struct/CIF-dictionaries/cif_core.dic
dictionary named 'cif_core.dic' version 2.4.1 from 2010-06-29 (4
times).

'_geom_torsion_publ_flag' value 'YES' changed to 'yes'
according to /home/saulius/struct/CIF-dictionaries/cif_core.dic
dictionary named 'cif_core.dic' version 2.4.1 from 2010-06-29 (2
times).

Automatic conversion script
Id: cif_fix_values 1715 2011-07-08 13:25:40Z adriana 
;
_cod_database_code 2208851
_cod_database_fobs_code 2208851

loop_
_symmetry_equiv_pos_as_xyz
'x, y, z'
'-x, -y, -z'

loop_
_atom_site_type_symbol
_atom_site_label
_atom_site_fract_x
_atom_site_fract_y
_atom_site_fract_z
_atom_site_U_iso_or_equiv
_atom_site_adp_type
_atom_site_calc_flag
_atom_site_refinement_flags
_atom_site_occupancy
O O12 0.05011(14) 0.95092(14) 0.17981(10) 0.0462(3) Uani d . 1
C C12 0.0482(2) 1.05333(19) 0.11373(13) 0.0397(4) Uani d . 1
C C11 0.2016(2) 1.05271(19) 0.05891(13) 0.0411(4) Uani d . 1
C C13 -0.0988(2) 1.1517(2) 0.10008(15) 0.0479(4) Uani d . 1
H H13 -0.1826 1.1302 0.1368 0.057 Uiso calc R 1
C C17 0.2249(3) 1.1584(2) -0.01068(15) 0.0528(5) Uani d . 1
H H17 0.3301 1.1429 -0.0377 0.063 Uiso calc R 1
C C14 -0.1407(3) 1.2763(2) 0.04092(17) 0.0591(5) Uani d . 1
H H14 -0.2480 1.3267 0.0451 0.071 Uiso calc R 1
C C15 -0.0451(3) 1.3355(3) -0.0233(2) 0.0699(6) Uani d . 1
H H15 -0.0962 1.4220 -0.0552 0.084 Uiso calc R 1
C C16 0.1167(3) 1.2819(3) -0.04560(19) 0.0655(6) Uani d . 1
H H16 0.1602 1.3374 -0.0914 0.079 Uiso calc R 1
C C41 -0.02550(18) 0.72781(18) 0.33260(13) 0.0360(3) Uani d . 1
C C31 0.2031(2) 0.69692(18) 0.43676(13) 0.0386(3) Uani d . 1
C C21 0.28232(18) 0.47058(18) 0.27664(13) 0.0360(3) Uani d . 1
C C42 -0.1354(2) 0.8773(2) 0.36660(16) 0.0476(4) Uani d . 1
H H42 -0.1007 0.9454 0.3791 0.057 Uiso calc R 1
C C46 -0.0797(2) 0.6282(2) 0.31488(15) 0.0444(4) Uani d . 1
H H46 -0.0078 0.5282 0.2926 0.053 Uiso calc R 1
C C22 0.2762(2) 0.37328(19) 0.35587(14) 0.0430(4) Uani d . 1
H H22 0.2298 0.4106 0.4266 0.052 Uiso calc R 1
C C26 0.3546(2) 0.4128(2) 0.17136(15) 0.0480(4) Uani d . 1
H H26 0.3613 0.4768 0.1175 0.058 Uiso calc R 1
C C36 0.0800(3) 0.7244(2) 0.53047(15) 0.0557(5) Uani d . 1
H H36 -0.0183 0.7368 0.5284 0.067 Uiso calc R 1
C C43 -0.2952(2) 0.9241(2) 0.38161(18) 0.0572(5) Uani d . 1
H H43 -0.3681 1.0238 0.4045 0.069 Uiso calc R 1
C C23 0.3391(2) 0.2205(2) 0.33008(18) 0.0557(5) Uani d . 1
H H23 0.3341 0.1557 0.3835 0.067 Uiso calc R 1
C C32 0.3476(2) 0.6802(2) 0.44194(16) 0.0525(5) Uani d . 1
H H32 0.4306 0.6639 0.3798 0.063 Uiso calc R 1
C C33 0.3694(3) 0.6876(3) 0.53908(19) 0.0659(6) Uani d . 1
H H33 0.4678 0.6743 0.5419 0.079 Uiso calc R 1
C C45 -0.2403(2) 0.6766(2) 0.33014(18) 0.0566(5) Uani d . 1
H H45 -0.2759 0.6090 0.3182 0.068 Uiso calc R 1
C C44 -0.3475(2) 0.8243(3) 0.36294(19) 0.0600(5) Uani d . 1
H H44 -0.4553 0.8567 0.3725 0.072 Uiso calc R 1
C C25 0.4169(3) 0.2594(3) 0.14685(18) 0.0619(6) Uani d . 1
H H25 0.4643 0.2210 0.0764 0.074 Uiso calc R 1
C C34 0.2482(3) 0.7141(3) 0.63066(18) 0.0664(6) Uani d . 1
H H34 0.2640 0.7191 0.6956 0.080 Uiso calc R 1
C C24 0.4090(3) 0.1643(2) 0.2256(2) 0.0642(6) Uani d . 1
H H24 0.4508 0.0617 0.2086 0.077 Uiso calc R 1
C C35 0.1030(3) 0.7335(3) 0.62707(17) 0.0692(6) Uani d . 1
H H35 0.0198 0.7528 0.6896 0.083 Uiso calc R 1
Pd Pd 0.268385(14) 0.805328(14) 0.184685(10) 0.03724(5) Uani d . 1
P P 0.18459(5) 0.67247(5) 0.30787(3) 0.03370(9) Uani d . 1
Cl Cl 0.52854(6) 0.64699(7) 0.16796(4) 0.06066(14) Uani d . 1
O O11 0.32498(15) 0.94478(14) 0.07758(10) 0.0465(3) Uani d . 1

loop_
_atom_site_aniso_label
_atom_site_aniso_U_11
_atom_site_aniso_U_22
_atom_site_aniso_U_33
_atom_site_aniso_U_12
_atom_site_aniso_U_13
_atom_site_aniso_U_23
O12 0.0354(6) 0.0493(7) 0.0478(7) -0.0193(5) -0.0060(5) 0.0108(5)
C12 0.0428(9) 0.0404(8) 0.0322(8) -0.0185(7) -0.0057(7) -0.0029(6)
C11 0.0472(10) 0.0434(9) 0.0332(8) -0.0234(8) -0.0073(7) -0.0010(7)
C13 0.0439(10) 0.0511(10) 0.0428(10) -0.0181(8) -0.0088(8) -0.0040(8)
C17 0.0598(12) 0.0561(11) 0.0457(10) -0.0331(10) -0.0108(9) 0.0095(8)
C14 0.0574(12) 0.0552(11) 0.0563(12) -0.0137(10) -0.0233(10) 0.0005(9)
C15 0.0851(18) 0.0592(13) 0.0676(15) -0.0285(13) -0.0364(13) 0.0220(11)
C16 0.0822(17) 0.0633(13) 0.0614(13) -0.0409(13) -0.0271(12) 0.0243(11)
C41 0.0274(7) 0.0418(8) 0.0375(8) -0.0170(6) -0.0067(6) 0.0073(6)
C31 0.0432(9) 0.0402(8) 0.0356(8) -0.0224(7) -0.0104(7) 0.0016(6)
C21 0.0262(7) 0.0414(8) 0.0385(8) -0.0134(6) -0.0093(6) -0.0005(6)
C42 0.0359(9) 0.0420(9) 0.0588(11) -0.0186(7) -0.0046(8) 0.0037(8)
C46 0.0365(9) 0.0444(9) 0.0541(11) -0.0190(7) -0.0151(8) 0.0047(8)
C22 0.0377(9) 0.0433(9) 0.0415(9) -0.0141(7) -0.0098(7) 0.0026(7)
C26 0.0418(10) 0.0571(11) 0.0388(9) -0.0182(8) -0.0090(8) -0.0022(8)
C36 0.0564(12) 0.0722(13) 0.0423(10) -0.0375(11) -0.0048(9) -0.0033(9)
C43 0.0321(9) 0.0466(10) 0.0757(14) -0.0116(8) -0.0040(9) 0.0088(9)
C23 0.0493(11) 0.0428(10) 0.0665(13) -0.0143(8) -0.0172(10) 0.0082(9)
C32 0.0475(11) 0.0682(12) 0.0473(10) -0.0292(10) -0.0161(9) 0.0013(9)
C33 0.0713(15) 0.0757(15) 0.0658(14) -0.0363(12) -0.0351(12) 0.0016(11)
C45 0.0425(10) 0.0604(12) 0.0775(15) -0.0293(9) -0.0239(10) 0.0112(10)
C44 0.0306(9) 0.0654(12) 0.0799(15) -0.0205(9) -0.0161(9) 0.0183(11)
C25 0.0537(12) 0.0636(13) 0.0535(12) -0.0163(10) -0.0065(10) -0.0208(10)
C34 0.1028(19) 0.0660(13) 0.0461(12) -0.0451(14) -0.0318(12) 0.0012(10)
C24 0.0549(12) 0.0440(10) 0.0790(16) -0.0120(9) -0.0136(11) -0.0104(10)
C35 0.0930(18) 0.0789(15) 0.0374(10) -0.0483(14) -0.0047(11) -0.0058(10)
Pd 0.03150(7) 0.04485(8) 0.03549(7) -0.02067(6) -0.00521(5) 0.00455(5)
P 0.02780(19) 0.0392(2) 0.0337(2) -0.01669(16) -0.00639(16) 0.00291(16)
Cl 0.0328(2) 0.0787(3) 0.0653(3) -0.0246(2) -0.0114(2) 0.0177(3)
O11 0.0399(7) 0.0500(7) 0.0460(7) -0.0239(6) -0.0041(5) 0.0092(5)

loop_
_atom_type_symbol
_atom_type_description
_atom_type_scat_dispersion_real
_atom_type_scat_dispersion_imag
_atom_type_scat_source
C C 0.0033 0.0016 'International Tables Vol C Tables 4.2.6.8 and 6.1.1.4'
H H 0.0000 0.0000 'International Tables Vol C Tables 4.2.6.8 and 6.1.1.4'
O O 0.0106 0.0060 'International Tables Vol C Tables 4.2.6.8 and 6.1.1.4'
P P 0.1023 0.0942 'International Tables Vol C Tables 4.2.6.8 and 6.1.1.4'
Pd Pd -0.9988 1.0072 'International Tables Vol C Tables 4.2.6.8 and 6.1.1.4'

loop_
_geom_angle_atom_site_label_1
_geom_angle_atom_site_label_2
_geom_angle_atom_site_label_3
_geom_angle
_geom_angle_publ_flag
C12 O12 Pd 114.13(11) ?
O12 C12 C13 117.25(16) ?
O12 C12 C11 116.48(16) ?
C13 C12 C11 126.26(17) ?
O11 C11 C17 118.17(17) ?
O11 C11 C12 116.13(15) ?
C17 C11 C12 125.70(18) ?
C14 C13 C12 130.8(2) ?
C14 C13 H13 114.6 ?
C12 C13 H13 114.6 ?
C16 C17 C11 130.4(2) ?
C16 C17 H17 114.8 ?
C11 C17 H17 114.8 ?
C15 C14 C13 128.9(2) ?
C15 C14 H14 115.6 ?
C13 C14 H14 115.6 ?
C16 C15 C14 127.7(2) ?
C16 C15 H15 116.2 ?
C14 C15 H15 116.2 ?
C15 C16 C17 130.1(2) ?
C15 C16 H16 115.0 ?
C17 C16 H16 115.0 ?
C46 C41 C42 118.99(15) ?
C46 C41 P 122.15(13) ?
C42 C41 P 118.81(13) ?
C32 C31 C36 118.73(17) ?
C32 C31 P 118.70(14) ?
C36 C31 P 122.49(14) ?
C22 C21 C26 119.26(16) ?
C22 C21 P 120.80(12) ?
C26 C21 P 119.78(14) ?
C43 C42 C41 120.10(18) ?
C43 C42 H42 119.9 ?
C41 C42 H42 119.9 ?
C45 C46 C41 120.33(17) ?
C45 C46 H46 119.8 ?
C41 C46 H46 119.8 ?
C21 C22 C23 120.17(17) ?
C21 C22 H22 119.9 ?
C23 C22 H22 119.9 ?
C25 C26 C21 119.83(19) ?
C25 C26 H26 120.1 ?
C21 C26 H26 120.1 ?
C35 C36 C31 120.3(2) ?
C35 C36 H36 119.8 ?
C31 C36 H36 119.8 ?
C44 C43 C42 120.35(19) ?
C44 C43 H43 119.8 ?
C42 C43 H43 119.8 ?
C24 C23 C22 120.3(2) ?
C24 C23 H23 119.9 ?
C22 C23 H23 119.9 ?
C31 C32 C33 120.3(2) ?
C31 C32 H32 119.9 ?
C33 C32 H32 119.9 ?
C34 C33 C32 120.7(2) ?
C34 C33 H33 119.7 ?
C32 C33 H33 119.7 ?
C44 C45 C46 120.30(19) ?
C44 C45 H45 119.9 ?
C46 C45 H45 119.9 ?
C45 C44 C43 119.92(18) ?
C45 C44 H44 120.0 ?
C43 C44 H44 120.0 ?
C24 C25 C26 120.49(19) ?
C24 C25 H25 119.8 ?
C26 C25 H25 119.8 ?
C33 C34 C35 119.9(2) ?
C33 C34 H34 120.0 ?
C35 C34 H34 120.0 ?
C25 C24 C23 119.96(19) ?
C25 C24 H24 120.0 ?
C23 C24 H24 120.0 ?
C34 C35 C36 120.1(2) ?
C34 C35 H35 120.0 ?
C36 C35 H35 120.0 ?
O11 Pd Cl 93.10(4) yes
O12 Pd O11 80.22(5) yes
O12 Pd P 95.01(4) yes
O11 Pd P 174.56(4) ?
O12 Pd Cl 172.45(4) ?
P Pd Cl 91.818(18) yes
C41 P C21 104.75(7) ?
C41 P C31 104.94(8) ?
C21 P C31 105.13(8) ?
C41 P Pd 111.25(5) ?
C21 P Pd 115.72(6) ?
C31 P Pd 114.05(6) ?
C11 O11 Pd 112.93(11) ?

loop_
_geom_bond_atom_site_label_1
_geom_bond_atom_site_label_2
_geom_bond_distance
_geom_bond_publ_flag
Pd O11 2.0481(12) yes
Pd O12 2.0016(12) yes
Pd P 2.2268(4) yes
Pd Cl 2.2770(5) yes
C11 O11 1.291(2) yes
C12 O12 1.295(2) yes
C12 C11 1.462(2) yes
C12 C13 1.397(3) ?
C11 C17 1.402(3) ?
C13 C14 1.388(3) ?
C13 H13 0.9300 ?
C17 C16 1.381(3) ?
C17 H17 0.9300 ?
C14 C15 1.379(3) ?
C14 H14 0.9300 ?
C15 C16 1.373(4) ?
C15 H15 0.9300 ?
C16 H16 0.9300 ?
C41 C46 1.384(2) ?
C41 C42 1.396(2) ?
C41 P 1.8126(16) ?
C31 C32 1.380(3) ?
C31 C36 1.388(2) ?
C31 P 1.8203(17) ?
C21 C22 1.385(2) ?
C21 C26 1.391(2) ?
C21 P 1.8135(16) ?
C42 C43 1.379(3) ?
C42 H42 0.9300 ?
C46 C45 1.382(3) ?
C46 H46 0.9300 ?
C22 C23 1.385(3) ?
C22 H22 0.9300 ?
C26 C25 1.390(3) ?
C26 H26 0.9300 ?
C36 C35 1.385(3) ?
C36 H36 0.9300 ?
C43 C44 1.376(3) ?
C43 H43 0.9300 ?
C23 C24 1.377(3) ?
C23 H23 0.9300 ?
C32 C33 1.383(3) ?
C32 H32 0.9300 ?
C33 C34 1.361(3) ?
C33 H33 0.9300 ?
C45 C44 1.375(3) ?
C45 H45 0.9300 ?
C44 H44 0.9300 ?
C25 C24 1.368(3) ?
C25 H25 0.9300 ?
C34 C35 1.371(4) ?
C34 H34 0.9300 ?
C24 H24 0.9300 ?
C35 H35 0.9300 ?

loop_
_geom_hbond_atom_site_label_D
_geom_hbond_atom_site_label_H
_geom_hbond_atom_site_label_A
_geom_hbond_site_symmetry_A
_geom_hbond_distance_DH
_geom_hbond_distance_HA
_geom_hbond_distance_DA
_geom_hbond_angle_DHA
_geom_hbond_publ_flag
C32 H32 Cl . 0.93 2.67 3.496(2) 148 yes
C25 H25 O11 2_665.01 0.93 2.46 3.333(3) 157 yes

loop_
_geom_torsion_atom_site_label_1
_geom_torsion_atom_site_label_2
_geom_torsion_atom_site_label_3
_geom_torsion_atom_site_label_4
_geom_torsion
_geom_torsion_publ_flag
Pd O12 C12 C13 175.16(12) ?
Pd O12 C12 C11 -3.69(18) ?
O12 C12 C11 O11 3.7(2) yes
C13 C12 C11 O11 -175.04(16) ?
O12 C12 C11 C17 -176.03(16) ?
C13 C12 C11 C17 5.2(3) yes
O12 C12 C13 C14 175.76(19) ?
C11 C12 C13 C14 -5.5(3) ?
O11 C11 C17 C16 178.9(2) ?
C12 C11 C17 C16 -1.3(3) ?
C12 C13 C14 C15 1.4(4) ?
C13 C14 C15 C16 1.7(4) ?
C14 C15 C16 C17 -0.4(5) ?
C11 C17 C16 C15 -1.1(4) ?
C46 C41 C42 C43 -0.3(3) ?
P C41 C42 C43 177.18(16) ?
C42 C41 C46 C45 0.3(3) ?
P C41 C46 C45 -177.04(16) ?
C26 C21 C22 C23 -1.1(3) ?
P C21 C22 C23 174.26(15) ?
C22 C21 C26 C25 1.2(3) ?
P C21 C26 C25 -174.21(16) ?
C32 C31 C36 C35 -0.5(3) ?
P C31 C36 C35 176.23(17) ?
C41 C42 C43 C44 -0.2(3) ?
C21 C22 C23 C24 0.4(3) ?
C36 C31 C32 C33 1.4(3) ?
P C31 C32 C33 -175.49(17) ?
C31 C32 C33 C34 -1.2(4) ?
C41 C46 C45 C44 0.1(3) ?
C46 C45 C44 C43 -0.6(4) ?
C42 C43 C44 C45 0.6(4) ?
C21 C26 C25 C24 -0.6(3) ?
C32 C33 C34 C35 0.1(4) ?
C26 C25 C24 C23 -0.1(4) ?
C22 C23 C24 C25 0.2(3) ?
C33 C34 C35 C36 0.7(4) ?
C31 C36 C35 C34 -0.5(4) ?
C12 O12 Pd O11 2.15(11) ?
C12 O12 Pd P 179.51(11) ?
C46 C41 P C21 -7.18(17) ?
C42 C41 P C21 175.43(14) ?
C46 C41 P C31 -117.65(15) ?
C42 C41 P C31 64.96(16) ?
C46 C41 P Pd 118.55(14) ?
C42 C41 P Pd -58.84(15) ?
C22 C21 P C41 -76.17(15) ?
C26 C21 P C41 99.19(15) ?
C22 C21 P C31 34.16(16) ?
C26 C21 P C31 -150.49(14) ?
C22 C21 P Pd 160.95(12) ?
C26 C21 P Pd -23.69(16) ?
C32 C31 P C41 -172.57(15) ?
C36 C31 P C41 10.67(18) ?
C32 C31 P C21 77.23(16) ?
C36 C31 P C21 -99.53(17) ?
C32 C31 P Pd -50.58(16) ?
C36 C31 P Pd 132.66(15) ?
O12 Pd P C41 9.37(7) ?
Cl Pd P C41 -167.41(6) ?
O12 Pd P C21 128.75(7) ?
Cl Pd P C21 -48.02(6) ?
O12 Pd P C31 -109.09(7) ?
Cl Pd P C31 74.14(6) ?
C17 C11 O11 Pd 178.02(13) ?
C12 C11 O11 Pd -1.74(18) ?
O12 Pd O11 C11 -0.11(11) ?
Cl Pd O11 C11 176.35(11) ?
